data_4111685
loop_
_publ_author_name
'Joshua J. Van Veldhuizen'
'John E. Campbell'
'Russell E. Giudici'
'Amir H. Hoveyda'

_publ_section_title
;
 A Readily Available Chiral Ag-Based N-Heterocyclic Carbene Complex for
 Use in Efficient and Highly Enantioselective Ru-Catalyzed Olefin
 Metathesis and Cu-Catalyzed Allylic Alkylation Reactions
;
_journal_name_full 'Journal of the American Chemical Society'
_journal_page_first 6877
_journal_page_last 6882
_journal_paper_doi 10.1021/ja050179j
_journal_volume 127
_journal_year 2005
_chemical_formula_sum 'C72 H62 Cl2 Cu2 N4 O3.75'
_chemical_formula_weight 1241.24
_chemical_name_systematic
;
  ?
;
_space_group_IT_number 4
_symmetry_cell_setting monoclinic
_symmetry_space_group_name_Hall 'P 2yb'
_symmetry_space_group_name_H-M 'P 1 21 1'
_atom_sites_solution_hydrogens geom
_atom_sites_solution_primary direct
_atom_sites_solution_secondary difmap
_audit_creation_method SHELXL-97
_cell_angle_alpha 90.00
_cell_angle_beta 105.5750(10)
_cell_angle_gamma 90.00
_cell_formula_units_Z 4
_cell_length_a 17.1345(7)
_cell_length_b 20.4994(9)
_cell_length_c 20.6618(9)
_cell_measurement_temperature 193(2)
_cell_volume 6990.9(5)
_computing_structure_refinement 'SHELXL-97 (Sheldrick, 1997)'
_computing_structure_solution 'SHELXS-97 (Sheldrick, 1990)'
_diffrn_ambient_temperature 193(2)
_diffrn_measured_fraction_theta_full 0.998
_diffrn_measured_fraction_theta_max 0.998
_diffrn_radiation_monochromator graphite
_diffrn_radiation_source 'fine-focus sealed tube'
_diffrn_radiation_type MoK\a
_diffrn_radiation_wavelength 0.71073
_diffrn_reflns_av_R_equivalents 0.0550
_diffrn_reflns_av_sigmaI/netI 0.1126
_diffrn_reflns_limit_h_max 22
_diffrn_reflns_limit_h_min -22
_diffrn_reflns_limit_k_max 27
_diffrn_reflns_limit_k_min -15
_diffrn_reflns_limit_l_max 27
_diffrn_reflns_limit_l_min -27
_diffrn_reflns_number 52865
_diffrn_reflns_theta_full 28.33
_diffrn_reflns_theta_max 28.33
_diffrn_reflns_theta_min 1.02
_exptl_absorpt_coefficient_mu 0.731
_exptl_crystal_density_diffrn 1.179
_exptl_crystal_F_000 2576
_refine_diff_density_max 1.715
_refine_diff_density_min -0.534
_refine_diff_density_rms 0.149
_refine_ls_abs_structure_details 'Flack H D (1983), Acta Cryst. A39, 876-881'
_refine_ls_abs_structure_Flack 0.006(16)
_refine_ls_extinction_method none
_refine_ls_goodness_of_fit_ref 0.993
_refine_ls_hydrogen_treatment mixed
_refine_ls_matrix_type full
_refine_ls_number_parameters 1442
_refine_ls_number_reflns 25692
_refine_ls_number_restraints 1
_refine_ls_restrained_S_all 0.993
_refine_ls_R_factor_all 0.1227
_refine_ls_R_factor_gt 0.0805
_refine_ls_shift/su_max 0.040
_refine_ls_shift/su_mean 0.001
_refine_ls_structure_factor_coef Fsqd
_refine_ls_weighting_details 'calc w=1/[\s^2^(Fo^2^)+(0.1356P)^2^+0.0000P] where P=(Fo^2^+2Fc^2^)/3'
_refine_ls_weighting_scheme calc
_refine_ls_wR_factor_gt 0.2300
_refine_ls_wR_factor_ref 0.2466
_reflns_number_gt 14275
_reflns_number_total 25692
_reflns_threshold_expression >2sigma(I)
_cod_data_source_file ja050179jrom20050126_071356.cif
_cod_data_source_block ah01t
_cod_database_code 4111685

loop_
_symmetry_equiv_pos_as_xyz
'x, y, z'
'-x, y+1/2, -z'

loop_
_atom_site_label
_atom_site_type_symbol
_atom_site_fract_x
_atom_site_fract_y
_atom_site_fract_z
_atom_site_U_iso_or_equiv
_atom_site_adp_type
_atom_site_occupancy
_atom_site_symmetry_multiplicity
_atom_site_calc_flag
_atom_site_refinement_flags
Cu1 Cu 0.89413(6) 0.62473(5) 0.22249(5) 0.0326(2) Uani 1 1 d .
Cu2 Cu 1.03534(6) 0.57025(5) 0.33588(5) 0.0372(2) Uani 1 1 d .
Cl1 Cl 1.10944(17) 0.61425(19) 0.42958(15) 0.0860(10) Uani 1 1 d .
Cl2 Cl 0.88338(15) 0.65173(13) 0.11625(13) 0.0553(6) Uiso 1 1 d .
O1 O 0.9405(3) 0.6253(3) 0.3220(3) 0.0365(12) Uani 1 1 d .
O2 O 0.9881(3) 0.5670(3) 0.2374(3) 0.0389(13) Uani 1 1 d .
N1 N 1.1707(4) 0.4944(4) 0.3213(4) 0.0435(17) Uani 1 1 d .
N2 N 1.0945(4) 0.4356(4) 0.3637(3) 0.0379(16) Uani 1 1 d .
N3 N 0.7203(3) 0.6267(4) 0.2099(3) 0.0338(14) Uani 1 1 d .
N4 N 0.7790(4) 0.7190(3) 0.2451(4) 0.0371(16) Uani 1 1 d .
C1 C 0.7875(5) 0.6584(4) 0.2246(4) 0.0354(18) Uani 1 1 d .
C2 C 0.6955(5) 0.7304(5) 0.2499(5) 0.045(2) Uani 1 1 d .
H2 H 0.6974 0.7326 0.2987 0.054 Uiso 1 1 calc R
C3 C 1.1048(4) 0.4935(4) 0.3413(4) 0.0368(18) Uani 1 1 d .
C4 C 1.2128(5) 0.4320(4) 0.3269(5) 0.0382(19) Uani 1 1 d .
H4 H 1.2098 0.4151 0.2809 0.046 Uiso 1 1 calc R
C5 C 1.1573(5) 0.3895(4) 0.3591(5) 0.045(2) Uani 1 1 d .
H5 H 1.1887 0.3774 0.4056 0.054 Uiso 1 1 calc R
C6 C 1.1247(5) 0.3274(4) 0.3212(5) 0.044(2) Uani 1 1 d .
C7 C 1.1075(7) 0.2752(5) 0.3545(6) 0.062(3) Uani 1 1 d .
H7 H 1.1185 0.2765 0.4020 0.075 Uiso 1 1 calc R
C8 C 1.1037(6) 0.3267(5) 0.2545(6) 0.059(3) Uani 1 1 d .
H8 H 1.1110 0.3646 0.2303 0.070 Uiso 1 1 calc R
C9 C 1.0696(8) 0.2685(7) 0.2184(7) 0.079(4) Uani 1 1 d .
H9 H 1.0602 0.2671 0.1710 0.095 Uiso 1 1 calc R
C10 C 1.0520(8) 0.2188(7) 0.2492(9) 0.087(5) Uani 1 1 d .
H10 H 1.0247 0.1826 0.2244 0.104 Uiso 1 1 calc R
C11 C 1.3584(6) 0.4022(5) 0.3454(7) 0.067(3) Uani 1 1 d .
H11 H 1.3462 0.3837 0.3017 0.080 Uiso 1 1 calc R
C12 C 1.3004(5) 0.4334(5) 0.3679(5) 0.046(2) Uani 1 1 d .
C13 C 1.4061(7) 0.4579(7) 0.4700(7) 0.082(4) Uani 1 1 d .
H13 H 1.4216 0.4785 0.5128 0.098 Uiso 1 1 calc R
C15 C 1.3217(6) 0.4619(6) 0.4294(6) 0.067(3) Uani 1 1 d .
H15 H 1.2824 0.4841 0.4460 0.080 Uiso 1 1 calc R
C16 C 1.1938(6) 0.5497(4) 0.2833(6) 0.049(2) Uani 1 1 d .
C17 C 1.2605(5) 0.5872(5) 0.3143(6) 0.059(3) Uani 1 1 d .
H17 H 1.2915 0.5785 0.3590 0.071 Uiso 1 1 calc R
C18 C 1.2803(7) 0.6383(6) 0.2773(8) 0.076(4) Uani 1 1 d .
H18 H 1.3247 0.6656 0.2980 0.092 Uiso 1 1 calc R
C19 C 1.2396(7) 0.6502(6) 0.2146(8) 0.080(4) Uani 1 1 d .
H19 H 1.2551 0.6850 0.1904 0.096 Uiso 1 1 calc R
C20 C 1.1735(6) 0.6109(6) 0.1845(6) 0.066(3) Uani 1 1 d .
H20 H 1.1440 0.6191 0.1392 0.079 Uiso 1 1 calc R
C21 C 1.1498(5) 0.5599(5) 0.2194(5) 0.047(2) Uani 1 1 d .
C22 C 1.0339(5) 0.4221(4) 0.4019(4) 0.042(2) Uani 1 1 d .
C23 C 0.9576(5) 0.3980(4) 0.3677(4) 0.0386(19) Uani 1 1 d .
C24 C 0.9332(5) 0.3841(5) 0.2952(5) 0.049(2) Uani 1 1 d .
H24A H 0.9546 0.3415 0.2870 0.074 Uiso 1 1 calc R
H24B H 0.9548 0.4179 0.2713 0.074 Uiso 1 1 calc R
H24C H 0.8739 0.3836 0.2791 0.074 Uiso 1 1 calc R
C25 C 0.9048(5) 0.3904(5) 0.4059(5) 0.051(2) Uani 1 1 d .
H25 H 0.8515 0.3759 0.3844 0.061 Uiso 1 1 calc R
C26 C 0.9238(6) 0.4026(6) 0.4742(5) 0.057(3) Uani 1 1 d .
C27 C 0.9999(7) 0.4250(6) 0.5052(5) 0.059(3) Uani 1 1 d .
H27 H 1.0131 0.4352 0.5518 0.071 Uiso 1 1 calc R
C28 C 1.0584(5) 0.4334(5) 0.4705(4) 0.048(2) Uani 1 1 d .
C29 C 0.9044(5) 0.6406(4) 0.3735(4) 0.0363(19) Uani 1 1 d .
C30 C 0.8976(6) 0.5916(5) 0.4177(4) 0.046(2) Uani 1 1 d .
H30 H 0.9176 0.5490 0.4136 0.056 Uiso 1 1 calc R
C31 C 0.8606(6) 0.6063(6) 0.4684(5) 0.058(3) Uani 1 1 d .
H31 H 0.8526 0.5730 0.4980 0.070 Uiso 1 1 calc R
C32 C 0.8360(6) 0.6684(6) 0.4756(5) 0.054(3) Uani 1 1 d .
H32 H 0.8118 0.6783 0.5107 0.065 Uiso 1 1 calc R
C33 C 0.8457(5) 0.7165(5) 0.4329(5) 0.047(2) Uani 1 1 d .
H33 H 0.8290 0.7597 0.4391 0.057 Uiso 1 1 calc R
C34 C 0.8790(5) 0.7033(4) 0.3817(4) 0.041(2) Uani 1 1 d .
C35 C 0.8924(5) 0.7582(4) 0.3352(5) 0.043(2) Uani 1 1 d .
C36 C 0.9555(6) 0.8036(5) 0.3604(5) 0.052(2) Uani 1 1 d .
H36 H 0.9884 0.8001 0.4053 0.062 Uiso 1 1 calc R
C37 C 0.9681(6) 0.8518(5) 0.3203(6) 0.061(3) Uani 1 1 d .
H37 H 1.0088 0.8835 0.3376 0.073 Uiso 1 1 calc R
C38 C 0.9219(5) 0.8558(4) 0.2529(6) 0.049(2) Uani 1 1 d .
H38 H 0.9345 0.8881 0.2244 0.059 Uiso 1 1 calc R
C39 C 0.8589(5) 0.8137(4) 0.2277(5) 0.046(2) Uani 1 1 d .
H39 H 0.8259 0.8174 0.1829 0.056 Uiso 1 1 calc R
C40 C 0.8451(5) 0.7639(4) 0.2718(4) 0.0368(19) Uani 1 1 d .
C41 C 0.6545(6) 0.7916(5) 0.2171(6) 0.059(3) Uani 1 1 d .
C42 C 0.6186(6) 0.8338(7) 0.2495(9) 0.098(5) Uani 1 1 d .
H42 H 0.6200 0.8262 0.2952 0.117 Uiso 1 1 calc R
C43 C 0.6529(8) 0.8032(6) 0.1478(8) 0.084(4) Uani 1 1 d .
H43 H 0.6803 0.7735 0.1262 0.101 Uiso 1 1 calc R
C44 C 0.6522(5) 0.6671(4) 0.2218(5) 0.0384(19) Uani 1 1 d .
H44 H 0.6136 0.6769 0.1772 0.046 Uiso 1 1 calc R
C45 C 0.6064(5) 0.6318(5) 0.2641(5) 0.046(2) Uani 1 1 d .
C46 C 0.5264(7) 0.6145(5) 0.2349(8) 0.080(4) Uani 1 1 d .
H46 H 0.4999 0.6233 0.1891 0.096 Uiso 1 1 calc R
C47 C 0.7086(5) 0.5648(4) 0.1753(4) 0.0354(18) Uani 1 1 d .
C48 C 0.7353(5) 0.5083(4) 0.2113(4) 0.0355(18) Uani 1 1 d .
C49 C 0.7778(6) 0.5089(5) 0.2846(4) 0.048(2) Uani 1 1 d .
H49A H 0.7720 0.4662 0.3041 0.072 Uiso 1 1 calc R
H49B H 0.7539 0.5426 0.3070 0.072 Uiso 1 1 calc R
H49C H 0.8354 0.5184 0.2907 0.072 Uiso 1 1 calc R
C50 C 0.7257(5) 0.4497(5) 0.1760(4) 0.042(2) Uani 1 1 d .
H50 H 0.7454 0.4108 0.1998 0.051 Uiso 1 1 calc R
C51 C 0.6885(6) 0.4457(5) 0.1074(4) 0.044(2) Uani 1 1 d .
C52 C 0.6778(8) 0.3807(5) 0.0700(5) 0.068(3) Uani 1 1 d .
H52A H 0.6202 0.3735 0.0483 0.102 Uiso 1 1 calc R
H52B H 0.6985 0.3453 0.1018 0.102 Uiso 1 1 calc R
H52C H 0.7078 0.3816 0.0358 0.102 Uiso 1 1 calc R
C53 C 0.6622(6) 0.5045(5) 0.0745(4) 0.047(2) Uani 1 1 d .
H53 H 0.6367 0.5032 0.0276 0.057 Uiso 1 1 calc R
C54 C 0.6712(5) 0.5648(4) 0.1063(4) 0.0416(19) Uani 1 1 d .
C55 C 0.6482(7) 0.6250(5) 0.0656(4) 0.056(3) Uani 1 1 d .
H55A H 0.6057 0.6481 0.0800 0.085 Uiso 1 1 calc R
H55B H 0.6280 0.6133 0.0180 0.085 Uiso 1 1 calc R
H55C H 0.6957 0.6533 0.0718 0.085 Uiso 1 1 calc R
C83 C 0.9412(6) 0.4834(4) 0.1567(5) 0.046(2) Uani 1 1 d .
H83 H 0.8885 0.4873 0.1629 0.055 Uiso 1 1 calc R
C84 C 1.0032(5) 0.5219(4) 0.1925(4) 0.0391(19) Uani 1 1 d .
C85 C 1.0821(6) 0.5171(5) 0.1845(5) 0.045(2) Uani 1 1 d .
C102 C 0.9565(8) 0.4382(6) 0.1111(5) 0.070(3) Uani 1 1 d .
H102 H 0.9132 0.4117 0.0865 0.084 Uiso 1 1 calc R
C103 C 1.4403(8) 0.3981(7) 0.3910(9) 0.091(5) Uani 1 1 d .
H103 H 1.4802 0.3734 0.3775 0.109 Uiso 1 1 calc R
C104 C 1.0934(7) 0.4719(6) 0.1371(6) 0.060(3) Uani 1 1 d .
H104 H 1.1454 0.4688 0.1292 0.072 Uiso 1 1 calc R
C106 C 1.0314(8) 0.4307(6) 0.1007(6) 0.070(3) Uani 1 1 d .
H106 H 1.0412 0.3991 0.0701 0.084 Uiso 1 1 calc R
C108 C 0.6413(8) 0.6211(7) 0.3298(6) 0.077(3) Uiso 1 1 d .
H108 H 0.6942 0.6375 0.3500 0.092 Uiso 1 1 calc R
C111 C 0.526(3) 0.5734(15) 0.3465(17) 0.24(2) Uani 1 1 d .
H111 H 0.4975 0.5576 0.3769 0.286 Uiso 1 1 calc R
C113 C 1.1399(6) 0.4545(7) 0.5084(5) 0.069(3) Uani 1 1 d .
H11A H 1.1801 0.4230 0.5017 0.103 Uiso 1 1 calc R
H11B H 1.1426 0.4572 0.5563 0.103 Uiso 1 1 calc R
H11C H 1.1514 0.4975 0.4923 0.103 Uiso 1 1 calc R
C115 C 0.4854(10) 0.5816(7) 0.2801(13) 0.140(9) Uani 1 1 d .
H115 H 0.4314 0.5662 0.2634 0.168 Uiso 1 1 calc R
C119 C 0.8610(8) 0.3904(8) 0.5132(7) 0.094(5) Uani 1 1 d .
H11G H 0.8746 0.3503 0.5396 0.141 Uiso 1 1 calc R
H11H H 0.8072 0.3859 0.4816 0.141 Uiso 1 1 calc R
H11I H 0.8608 0.4273 0.5434 0.141 Uiso 1 1 calc R
C121 C 0.6008(17) 0.5866(10) 0.3680(13) 0.153(11) Uani 1 1 d .
H121 H 0.6297 0.5724 0.4116 0.184 Uiso 1 1 calc R
C122 C 0.5785(9) 0.8896(9) 0.2160(14) 0.154(12) Uani 1 1 d .
H122 H 0.5511 0.9197 0.2371 0.185 Uiso 1 1 calc R
C127 C 1.0728(9) 0.2179(6) 0.3189(11) 0.108(6) Uani 1 1 d .
H127 H 1.0641 0.1799 0.3424 0.129 Uiso 1 1 calc R
C136 C 0.6136(11) 0.8551(7) 0.1124(11) 0.127(7) Uani 1 1 d .
H136 H 0.6089 0.8609 0.0659 0.153 Uiso 1 1 calc R
C141 C 1.4601(7) 0.4265(8) 0.4481(10) 0.101(6) Uani 1 1 d .
H141 H 1.5146 0.4247 0.4748 0.122 Uiso 1 1 calc R
C145 C 0.5823(12) 0.8973(10) 0.1478(15) 0.150(11) Uani 1 1 d .
H145 H 0.5602 0.9364 0.1256 0.180 Uiso 1 1 calc R
Cu3 Cu 0.49837(5) 0.07623(5) 0.18765(5) 0.0358(2) Uani 1 1 d .
Cu4 Cu 0.41601(6) -0.00187(5) 0.27732(5) 0.0401(3) Uani 1 1 d .
Cl3 Cl 0.50740(14) 0.06190(12) 0.08346(11) 0.0505(6) Uani 1 1 d .
Cl4 Cl 0.4697(2) -0.06116(16) 0.36734(14) 0.0796(9) Uani 1 1 d .
O3 O 0.5089(3) 0.0545(3) 0.2827(3) 0.0382(13) Uani 1 1 d .
O4 O 0.4057(3) 0.0195(3) 0.1836(3) 0.0416(14) Uani 1 1 d .
N5 N 0.5562(4) 0.2116(3) 0.1946(4) 0.0425(17) Uani 1 1 d .
N6 N 0.6537(4) 0.1400(3) 0.2241(4) 0.0392(17) Uani 1 1 d .
N7 N 0.2771(4) -0.0873(4) 0.2435(4) 0.0465(18) Uani 1 1 d .
N8 N 0.2472(5) 0.0026(4) 0.2864(5) 0.061(2) Uani 1 1 d .
C14 C 0.7659(6) -0.0412(5) 0.2861(7) 0.065(3) Uani 1 1 d .
H14 H 0.7921 -0.0817 0.2997 0.077 Uiso 1 1 calc R
C56 C 0.5738(5) 0.1485(4) 0.2053(4) 0.040(2) Uani 1 1 d .
C57 C 0.6985(5) 0.2019(5) 0.2218(5) 0.051(2) Uani 1 1 d .
H57 H 0.7391 0.2090 0.2661 0.061 Uiso 1 1 calc R
C58 C 0.6323(6) 0.2522(4) 0.2125(5) 0.050(2) Uani 1 1 d .
H58 H 0.6331 0.2794 0.1725 0.060 Uiso 1 1 calc R
C59 C 0.6122(7) 0.3619(5) 0.2592(7) 0.071(3) Uani 1 1 d .
H59 H 0.5925 0.3773 0.2144 0.086 Uiso 1 1 calc R
C60 C 0.6353(6) 0.2985(5) 0.2719(6) 0.056(3) Uani 1 1 d .
C61 C 0.6607(7) 0.2768(6) 0.3393(7) 0.075(3) Uani 1 1 d .
H61 H 0.6753 0.2323 0.3475 0.089 Uiso 1 1 calc R
C62 C 0.7402(6) 0.2045(6) 0.1670(7) 0.064(3) Uani 1 1 d .
C63 C 0.7347(6) 0.0457(5) 0.2081(6) 0.058(3) Uani 1 1 d .
H63 H 0.7393 0.0653 0.1676 0.070 Uiso 1 1 calc R
C64 C 0.6911(5) 0.0782(5) 0.2463(5) 0.044(2) Uani 1 1 d .
C65 C 0.6836(5) 0.0497(4) 0.3053(5) 0.047(2) Uani 1 1 d .
C66 C 0.6409(6) 0.0812(5) 0.3520(5) 0.049(2) Uani 1 1 d .
C67 C 0.6889(7) 0.1050(5) 0.4144(6) 0.064(3) Uani 1 1 d .
H67 H 0.7463 0.1035 0.4239 0.077 Uiso 1 1 calc R
C68 C 0.4978(7) 0.2399(6) 0.0512(6) 0.069(3) Uani 1 1 d .
H68A H 0.5535 0.2531 0.0734 0.104 Uiso 1 1 calc R
H68B H 0.4762 0.2676 0.0117 0.104 Uiso 1 1 calc R
H68C H 0.4972 0.1943 0.0371 0.104 Uiso 1 1 calc R
C69 C 0.4466(6) 0.2474(5) 0.0990(6) 0.062(3) Uani 1 1 d .
C70 C 0.4766(6) 0.2357(5) 0.1688(6) 0.052(3) Uani 1 1 d .
C71 C 0.4269(6) 0.2471(5) 0.2127(7) 0.064(3) Uani 1 1 d .
C72 C 0.3946(6) -0.2269(5) 0.2062(5) 0.054(3) Uani 1 1 d .
H72 H 0.4142 -0.2676 0.2259 0.065 Uiso 1 1 calc R
C73 C 0.4080(6) -0.2076(6) 0.1476(6) 0.063(3) Uani 1 1 d .
H73 H 0.4385 -0.2347 0.1262 0.075 Uiso 1 1 calc R
C74 C 0.3776(6) -0.1483(5) 0.1179(5) 0.058(3) Uani 1 1 d .
H74 H 0.3865 -0.1361 0.0761 0.069 Uiso 1 1 calc R
C75 C 0.3338(5) -0.1063(4) 0.1494(5) 0.043(2) Uani 1 1 d .
C76 C 0.3202(5) -0.1279(4) 0.2091(4) 0.040(2) Uani 1 1 d .
C77 C 0.3514(6) -0.1855(5) 0.2367(5) 0.055(3) Uani 1 1 d .
H77 H 0.3433 -0.1980 0.2787 0.066 Uiso 1 1 calc R
C78 C 0.2679(7) 0.1789(5) 0.3273(6) 0.058(3) Uani 1 1 d .
H78 H 0.2567 0.2196 0.3047 0.070 Uiso 1 1 calc R
C79 C 0.3007(7) 0.1791(6) 0.3935(8) 0.074(4) Uani 1 1 d .
C80 C 0.3132(7) 0.1190(6) 0.4297(6) 0.069(3) Uani 1 1 d .
H80 H 0.3348 0.1188 0.4771 0.082 Uiso 1 1 calc R
C81 C 0.2934(7) 0.0601(5) 0.3945(6) 0.063(3) Uani 1 1 d .
C82 C 0.2638(6) 0.0641(5) 0.3249(6) 0.061(3) Uani 1 1 d .
C87 C 0.5576(5) 0.0793(5) 0.3408(4) 0.044(2) Uani 1 1 d .
C89 C 0.3072(5) 0.0702(5) 0.0950(4) 0.0425(19) Uani 1 1 d .
H89 H 0.3349 0.1105 0.1058 0.051 Uiso 1 1 calc R
C90 C 0.2360(6) 0.0672(6) 0.0432(5) 0.055(2) Uani 1 1 d .
H90 H 0.2162 0.1054 0.0182 0.066 Uiso 1 1 calc R
C92 C 0.3375(5) 0.0149(4) 0.1307(4) 0.0370(19) Uani 1 1 d .
C93 C 0.2492(6) 0.1219(6) 0.2897(6) 0.058(3) Uani 1 1 d .
C94 C 0.2986(5) -0.0448(5) 0.1161(5) 0.046(2) Uani 1 1 d .
C95 C 0.5230(7) 0.1038(5) 0.3888(5) 0.059(3) Uani 1 1 d .
H95 H 0.4659 0.1022 0.3811 0.071 Uiso 1 1 calc R
C96 C 0.7211(5) -0.0096(5) 0.3273(6) 0.057(3) Uani 1 1 d .
H96 H 0.7173 -0.0287 0.3682 0.069 Uiso 1 1 calc R
C101 C 0.1942(6) 0.0097(6) 0.0278(5) 0.059(3) Uani 1 1 d .
H101 H 0.1454 0.0079 -0.0073 0.070 Uiso 1 1 calc R
C105 C 0.7705(6) -0.0119(5) 0.2262(7) 0.067(3) Uani 1 1 d .
H105 H 0.7989 -0.0328 0.1983 0.081 Uiso 1 1 calc R
C107 C 0.4541(8) 0.2314(8) 0.2833(8) 0.095(5) Uani 1 1 d .
H10A H 0.5022 0.2035 0.2914 0.143 Uiso 1 1 calc R
H10B H 0.4110 0.2085 0.2969 0.143 Uiso 1 1 calc R
H10C H 0.4678 0.2717 0.3094 0.143 Uiso 1 1 calc R
C109 C 0.3156(7) 0.2763(7) 0.1164(9) 0.085(4) Uani 1 1 d .
C110 C 0.2240(6) -0.0448(6) 0.0641(5) 0.057(3) Uani 1 1 d .
H110 H 0.1940 -0.0842 0.0544 0.069 Uiso 1 1 calc R
C112 C 0.3060(5) -0.0298(5) 0.2674(5) 0.044(2) Uani 1 1 d .
C114 C 0.2126(9) 0.1256(7) 0.2150(6) 0.089(4) Uani 1 1 d .
H11D H 0.1656 0.1548 0.2053 0.133 Uiso 1 1 calc R
H11E H 0.1954 0.0820 0.1975 0.133 Uiso 1 1 calc R
H11F H 0.2529 0.1425 0.1934 0.133 Uiso 1 1 calc R
C116 C 0.5699(9) 0.1309(6) 0.4479(5) 0.072(3) Uani 1 1 d .
H116 H 0.5449 0.1500 0.4791 0.087 Uiso 1 1 calc R
C117 C 0.1716(7) -0.0361(6) 0.2759(9) 0.096(5) Uani 1 1 d .
H117 H 0.1645 -0.0504 0.3202 0.115 Uiso 1 1 calc R
C118 C 0.6649(8) 0.3136(10) 0.3895(7) 0.103(6) Uani 1 1 d .
H118 H 0.6806 0.2969 0.4340 0.124 Uiso 1 1 calc R
C123 C 0.3465(8) 0.2667(7) 0.1828(9) 0.091(5) Uani 1 1 d .
H123 H 0.3120 0.2736 0.2113 0.109 Uiso 1 1 calc R
C124 C 0.7037(8) 0.1806(7) 0.1044(7) 0.079(4) Uani 1 1 d .
H124 H 0.6547 0.1563 0.0953 0.095 Uiso 1 1 calc R
C125 C 0.6441(8) 0.3850(11) 0.3760(11) 0.122(8) Uani 1 1 d .
H125 H 0.6496 0.4155 0.4115 0.147 Uiso 1 1 calc R
C126 C 0.6181(9) 0.4027(7) 0.3127(10) 0.089(5) Uani 1 1 d .
H126 H 0.6024 0.4469 0.3035 0.106 Uiso 1 1 calc R
C131 C 0.3076(13) -0.0011(7) 0.4315(8) 0.127(7) Uani 1 1 d .
H13A H 0.3389 -0.0304 0.4107 0.190 Uiso 1 1 calc R
H13B H 0.2555 -0.0214 0.4305 0.190 Uiso 1 1 calc R
H13C H 0.3378 0.0074 0.4782 0.190 Uiso 1 1 calc R
C132 C 0.3256(8) 0.2437(7) 0.4309(8) 0.091(4) Uani 1 1 d .
H13D H 0.3701 0.2634 0.4162 0.137 Uiso 1 1 calc R
H13E H 0.3434 0.2355 0.4794 0.137 Uiso 1 1 calc R
H13F H 0.2792 0.2736 0.4209 0.137 Uiso 1 1 calc R
C133 C 0.8460(9) 0.2473(11) 0.1224(9) 0.110(6) Uani 1 1 d .
H133 H 0.8955 0.2705 0.1288 0.132 Uiso 1 1 calc R
C135 C 0.8125(12) 0.2261(11) 0.0661(11) 0.126(7) Uani 1 1 d .
H135 H 0.8370 0.2329 0.0304 0.151 Uiso 1 1 calc R
C137 C 0.1891(8) -0.0939(8) 0.2376(9) 0.112(6) Uani 1 1 d .
H137 H 0.1624 -0.0832 0.1896 0.135 Uiso 1 1 calc R
C142 C 0.6537(9) 0.1300(7) 0.4612(5) 0.085(4) Uani 1 1 d .
H142 H 0.6864 0.1465 0.5026 0.102 Uiso 1 1 calc R
C143 C 0.7435(13) 0.1943(10) 0.0542(9) 0.138(8) Uani 1 1 d .
H143 H 0.7192 0.1797 0.0097 0.166 Uiso 1 1 calc R
C144 C 0.3646(9) 0.2684(7) 0.0768(9) 0.108(6) Uani 1 1 d .
H144 H 0.3433 0.2775 0.0303 0.130 Uiso 1 1 calc R
C146 C 0.2264(9) 0.2909(12) 0.0760(13) 0.183(11) Uani 1 1 d .
H14A H 0.1891 0.2733 0.1003 0.275 Uiso 1 1 calc R
H14B H 0.2154 0.2704 0.0316 0.275 Uiso 1 1 calc R
H14C H 0.2186 0.3381 0.0707 0.275 Uiso 1 1 calc R
C156 C 0.0916(10) -0.0067(9) 0.2324(8) 0.103(5) Uiso 1 1 d .
C162 C 0.1579(9) -0.1500(8) 0.2471(8) 0.095(4) Uiso 1 1 d .
C163 C 0.1834(10) -0.1773(8) 0.3076(8) 0.101(5) Uiso 1 1 d .
H163 H 0.2263 -0.1549 0.3383 0.121 Uiso 1 1 calc R
C167 C 0.1526(11) -0.2423(9) 0.3368(10) 0.117(6) Uiso 1 1 d .
H167 H 0.1666 -0.2596 0.3810 0.140 Uiso 1 1 calc R
C169 C 0.0706(14) -0.2505(12) 0.2179(12) 0.153(8) Uiso 1 1 d .
H169 H 0.0330 -0.2784 0.1885 0.184 Uiso 1 1 calc R
C170 C 0.1032(14) -0.2641(13) 0.2822(12) 0.157(8) Uiso 1 1 d .
H170 H 0.0828 -0.3051 0.2918 0.188 Uiso 1 1 calc R
C200 C 0.8138(8) 0.2385(7) 0.1774(7) 0.084(4) Uiso 1 1 d .
H200 H 0.8410 0.2550 0.2205 0.100 Uiso 1 1 calc R
C201 C 0.0785(15) 0.0041(13) 0.1691(12) 0.165(8) Uiso 1 1 d .
H201 H 0.1188 -0.0157 0.1518 0.199 Uiso 1 1 calc R
C202 C 0.014(3) 0.041(3) 0.113(3) 0.33(2) Uiso 1 1 d .
H202 H 0.0102 0.0511 0.0672 0.400 Uiso 1 1 calc R
C203 C -0.0421(14) 0.0546(12) 0.1618(12) 0.159(8) Uiso 1 1 d .
H203 H -0.0945 0.0699 0.1387 0.191 Uiso 1 1 calc R
C204 C -0.0316(10) 0.0491(8) 0.2300(8) 0.101(5) Uiso 1 1 d .
H204 H -0.0685 0.0648 0.2535 0.121 Uiso 1 1 calc R
C205 C 0.0382(10) 0.0185(8) 0.2583(8) 0.104(5) Uiso 1 1 d .
H205 H 0.0503 0.0146 0.3058 0.124 Uiso 1 1 calc R
C206 C 0.0971(11) -0.1900(10) 0.1968(10) 0.122(6) Uiso 1 1 d .
H206 H 0.0766 -0.1753 0.1518 0.146 Uiso 1 1 calc R
O2S O 0.4932(5) 0.7219(4) 0.3985(4) 0.0120(16) Uiso 0.50 1 d P
O1B O 0.9239(6) 0.0969(5) 0.3846(5) 0.033(2) Uiso 0.50 1 d P
O2B O 0.8775(7) 0.2227(6) 0.4021(6) 0.041(3) Uiso 0.50 1 d P
O3S O 0.3655(7) 0.7868(6) 0.4368(5) 0.039(3) Uiso 0.50 1 d P
O7S O 0.6481(12) 0.8007(10) 0.4119(10) 0.099(6) Uiso 0.50 1 d P
O1A O 0.0107(10) 0.7816(9) 0.0059(8) 0.083(5) Uiso 0.50 1 d P
O8S O 0.9653(9) 0.6728(8) 0.9551(8) 0.071(4) Uiso 0.50 1 d P

loop_
_atom_site_aniso_label
_atom_site_aniso_U_11
_atom_site_aniso_U_22
_atom_site_aniso_U_33
_atom_site_aniso_U_23
_atom_site_aniso_U_13
_atom_site_aniso_U_12
Cu1 0.0312(5) 0.0282(5) 0.0393(5) 0.0017(4) 0.0108(4) 0.0025(4)
Cu2 0.0326(5) 0.0326(6) 0.0435(5) -0.0028(5) 0.0052(4) 0.0021(5)
Cl1 0.0602(16) 0.101(3) 0.0753(19) -0.0437(18) -0.0181(14) 0.0109(17)
O1 0.036(3) 0.038(3) 0.035(3) -0.003(3) 0.008(2) 0.003(3)
O2 0.036(3) 0.036(3) 0.044(3) -0.005(3) 0.009(2) 0.006(3)
N1 0.037(4) 0.033(4) 0.058(5) 0.002(4) 0.009(3) 0.003(3)
N2 0.035(4) 0.038(4) 0.043(4) 0.006(3) 0.013(3) 0.003(3)
N3 0.022(3) 0.041(4) 0.037(4) -0.007(3) 0.006(3) 0.001(3)
N4 0.029(3) 0.029(4) 0.052(4) -0.007(3) 0.008(3) 0.002(3)
C1 0.036(4) 0.029(4) 0.037(5) 0.002(3) 0.005(4) 0.006(4)
C2 0.032(4) 0.041(5) 0.062(6) -0.006(4) 0.012(4) -0.001(4)
C3 0.027(4) 0.033(5) 0.048(5) -0.002(4) 0.006(3) 0.000(3)
C4 0.031(4) 0.030(5) 0.054(5) 0.005(4) 0.012(4) 0.005(3)
C5 0.043(5) 0.039(5) 0.055(6) 0.009(4) 0.015(4) 0.005(4)
C6 0.039(5) 0.036(5) 0.055(6) -0.004(4) 0.008(4) 0.006(4)
C7 0.064(7) 0.042(6) 0.083(8) 0.004(5) 0.022(6) -0.001(5)
C8 0.054(6) 0.040(6) 0.086(8) -0.016(5) 0.026(6) -0.008(5)
C9 0.079(8) 0.070(9) 0.098(10) -0.040(7) 0.041(7) -0.019(7)
C10 0.076(9) 0.057(9) 0.139(13) -0.048(9) 0.051(10) -0.016(7)
C11 0.045(6) 0.052(7) 0.109(9) -0.009(6) 0.030(6) -0.005(5)
C12 0.034(4) 0.040(5) 0.066(6) -0.004(4) 0.016(4) 0.001(4)
C13 0.047(6) 0.091(10) 0.090(9) 0.011(7) -0.011(6) -0.005(7)
C15 0.042(5) 0.083(9) 0.072(8) -0.009(6) 0.009(5) 0.008(5)
C16 0.041(5) 0.030(5) 0.086(7) 0.008(5) 0.033(5) 0.008(4)
C17 0.036(5) 0.047(7) 0.095(8) -0.006(5) 0.018(5) -0.001(4)
C18 0.046(6) 0.049(7) 0.138(12) 0.002(7) 0.031(7) -0.011(5)
C19 0.062(7) 0.059(8) 0.130(12) 0.020(8) 0.046(8) -0.006(6)
C20 0.056(6) 0.063(8) 0.087(8) 0.025(6) 0.031(6) 0.008(5)
C21 0.039(5) 0.041(6) 0.066(6) 0.003(4) 0.024(4) 0.006(4)
C22 0.040(5) 0.042(5) 0.042(5) 0.002(4) 0.008(4) 0.006(4)
C23 0.035(4) 0.033(5) 0.048(5) 0.008(4) 0.011(4) 0.008(4)
C24 0.040(5) 0.056(6) 0.047(5) -0.001(4) 0.006(4) -0.001(4)
C25 0.033(5) 0.056(6) 0.063(6) 0.013(5) 0.010(4) 0.005(4)
C26 0.049(6) 0.071(7) 0.043(6) 0.007(5) 0.002(4) 0.015(5)
C27 0.059(6) 0.075(8) 0.048(6) 0.004(5) 0.021(5) 0.013(6)
C28 0.044(5) 0.060(6) 0.035(5) 0.007(4) 0.005(4) 0.008(4)
C29 0.028(4) 0.038(5) 0.041(5) -0.008(4) 0.006(3) 0.001(3)
C30 0.052(5) 0.041(6) 0.047(5) -0.004(4) 0.014(4) -0.003(4)
C31 0.059(6) 0.073(8) 0.045(5) -0.002(5) 0.020(5) -0.025(5)
C32 0.051(6) 0.067(7) 0.047(6) -0.021(5) 0.018(5) -0.014(5)
C33 0.040(5) 0.049(6) 0.052(6) -0.016(5) 0.010(4) 0.000(4)
C34 0.031(4) 0.044(5) 0.046(5) -0.010(4) 0.010(4) -0.008(4)
C35 0.036(5) 0.027(4) 0.066(6) -0.004(4) 0.014(4) 0.007(4)
C36 0.047(5) 0.055(6) 0.050(6) -0.004(5) 0.008(4) -0.010(5)
C37 0.053(6) 0.032(6) 0.101(9) -0.012(5) 0.025(6) -0.009(5)
C38 0.038(5) 0.023(5) 0.091(8) 0.010(5) 0.025(5) 0.001(4)
C39 0.046(5) 0.036(5) 0.059(6) -0.007(4) 0.016(4) 0.001(4)
C40 0.034(4) 0.027(4) 0.050(5) -0.007(4) 0.012(4) 0.000(3)
C41 0.046(6) 0.035(5) 0.096(9) -0.014(5) 0.018(6) 0.005(4)
C42 0.032(5) 0.068(9) 0.177(15) -0.056(9) 0.001(7) 0.002(6)
C43 0.070(8) 0.036(6) 0.127(12) 0.006(7) -0.005(7) 0.007(6)
C44 0.027(4) 0.035(5) 0.053(5) -0.009(4) 0.010(4) 0.005(3)
C45 0.051(5) 0.031(5) 0.062(6) -0.006(4) 0.028(4) 0.003(4)
C46 0.048(6) 0.043(7) 0.165(13) -0.012(7) 0.055(7) 0.001(5)
C47 0.034(4) 0.037(5) 0.038(4) -0.002(4) 0.015(3) -0.003(4)
C48 0.029(4) 0.036(5) 0.042(5) 0.002(4) 0.010(3) 0.000(3)
C49 0.054(5) 0.044(6) 0.045(5) -0.003(4) 0.011(4) 0.012(4)
C50 0.045(5) 0.036(5) 0.044(5) -0.005(4) 0.009(4) -0.005(4)
C51 0.052(5) 0.040(5) 0.046(5) -0.003(4) 0.025(4) -0.007(4)
C52 0.106(9) 0.043(6) 0.055(6) -0.003(5) 0.022(6) -0.011(6)
C53 0.056(5) 0.045(6) 0.037(5) -0.005(4) 0.007(4) -0.015(5)
C54 0.044(5) 0.033(5) 0.046(5) -0.005(4) 0.009(4) -0.002(4)
C55 0.078(7) 0.046(6) 0.039(5) -0.002(5) 0.004(5) -0.005(6)
C83 0.044(5) 0.041(6) 0.054(6) 0.005(4) 0.018(4) 0.005(4)
C84 0.039(5) 0.031(5) 0.049(5) 0.000(4) 0.015(4) 0.009(4)
C85 0.051(5) 0.041(5) 0.049(5) 0.009(4) 0.024(4) 0.010(4)
C102 0.094(9) 0.053(7) 0.043(6) -0.005(5) -0.018(6) 0.003(6)
C103 0.050(7) 0.071(9) 0.166(15) -0.008(10) 0.055(9) 0.004(6)
C104 0.062(6) 0.062(7) 0.069(7) 0.011(6) 0.041(6) 0.024(6)
C106 0.088(9) 0.064(8) 0.059(7) -0.012(6) 0.019(6) 0.030(7)
C111 0.42(6) 0.16(2) 0.27(3) 0.11(3) 0.30(4) 0.13(3)
C113 0.052(6) 0.098(10) 0.054(6) -0.012(6) 0.008(5) 0.001(6)
C115 0.104(11) 0.051(9) 0.32(3) -0.040(13) 0.158(17) -0.025(8)
C119 0.075(8) 0.140(14) 0.081(9) 0.013(9) 0.044(7) 0.012(9)
C121 0.25(3) 0.088(13) 0.19(2) 0.010(12) 0.19(2) 0.028(16)
C122 0.048(8) 0.076(13) 0.30(3) -0.112(17) -0.018(14) 0.015(8)
C127 0.078(9) 0.039(7) 0.23(2) 0.015(10) 0.081(12) 0.004(6)
C136 0.123(14) 0.029(7) 0.193(18) 0.027(9) -0.021(12) 0.005(8)
C141 0.026(6) 0.091(12) 0.173(17) 0.036(11) 0.003(8) -0.001(6)
C145 0.075(11) 0.054(11) 0.27(3) 0.018(16) -0.042(16) -0.029(9)
Cu3 0.0318(5) 0.0283(5) 0.0480(6) 0.0005(5) 0.0122(4) -0.0039(4)
Cu4 0.0385(5) 0.0371(6) 0.0457(6) 0.0018(5) 0.0127(5) -0.0066(5)
Cl3 0.0589(13) 0.0458(14) 0.0505(13) 0.0006(10) 0.0212(10) -0.0015(11)
Cl4 0.092(2) 0.074(2) 0.0594(17) 0.0240(15) -0.0032(15) -0.0208(17)
O3 0.036(3) 0.037(3) 0.040(3) 0.001(3) 0.009(2) -0.006(3)
O4 0.034(3) 0.047(4) 0.041(3) 0.011(3) 0.004(3) -0.009(3)
N5 0.037(4) 0.029(4) 0.060(5) -0.001(3) 0.011(3) -0.003(3)
N6 0.031(3) 0.022(4) 0.068(5) -0.004(3) 0.019(3) -0.005(3)
N7 0.044(4) 0.035(4) 0.069(5) 0.003(4) 0.029(4) -0.005(3)
N8 0.055(5) 0.036(5) 0.109(7) -0.012(5) 0.053(5) -0.006(4)
C14 0.038(5) 0.041(6) 0.111(10) 0.008(6) 0.013(6) 0.012(4)
C56 0.040(5) 0.033(5) 0.050(5) 0.002(4) 0.017(4) -0.003(4)
C57 0.035(5) 0.038(5) 0.082(7) 0.008(5) 0.019(5) -0.003(4)
C58 0.046(5) 0.033(5) 0.070(7) 0.000(4) 0.014(5) -0.010(4)
C59 0.064(7) 0.034(6) 0.127(11) -0.015(6) 0.047(7) -0.005(5)
C60 0.037(5) 0.045(6) 0.087(8) 0.002(5) 0.021(5) -0.015(4)
C61 0.074(8) 0.062(8) 0.084(9) -0.017(7) 0.016(7) 0.002(6)
C62 0.030(5) 0.058(7) 0.108(10) 0.012(6) 0.029(6) -0.001(5)
C63 0.055(6) 0.045(6) 0.076(7) 0.012(5) 0.021(5) 0.003(5)
C64 0.037(4) 0.028(4) 0.063(6) 0.001(4) 0.007(4) -0.004(4)
C65 0.033(4) 0.035(5) 0.064(6) -0.002(4) 0.001(4) 0.001(4)
C66 0.056(5) 0.034(5) 0.053(5) -0.002(4) 0.009(4) -0.007(4)
C67 0.055(6) 0.057(7) 0.071(7) -0.004(5) -0.001(5) -0.016(5)
C68 0.067(7) 0.050(7) 0.081(8) -0.005(6) 0.003(6) -0.007(6)
C69 0.051(6) 0.039(6) 0.090(8) 0.013(5) 0.009(6) -0.012(5)
C70 0.039(5) 0.031(5) 0.083(8) 0.002(5) 0.010(5) -0.006(4)
C71 0.049(6) 0.043(6) 0.101(9) 0.012(6) 0.024(6) 0.004(5)
C72 0.054(6) 0.038(6) 0.072(7) 0.013(5) 0.020(5) 0.007(4)
C73 0.052(6) 0.064(8) 0.068(7) -0.006(6) 0.010(5) 0.004(5)
C74 0.065(7) 0.048(6) 0.065(7) -0.005(5) 0.027(5) 0.002(5)
C75 0.026(4) 0.041(5) 0.055(6) -0.003(4) 0.003(4) -0.007(4)
C76 0.035(4) 0.035(5) 0.053(5) -0.005(4) 0.014(4) -0.014(4)
C77 0.058(6) 0.047(6) 0.065(7) 0.013(5) 0.024(5) -0.014(5)
C78 0.078(8) 0.027(5) 0.074(8) 0.003(5) 0.028(6) 0.004(5)
C79 0.067(7) 0.052(7) 0.123(11) -0.013(7) 0.062(8) -0.003(6)
C80 0.087(8) 0.049(7) 0.080(8) 0.008(6) 0.041(6) 0.007(6)
C81 0.087(8) 0.045(7) 0.069(7) 0.006(5) 0.041(6) 0.014(6)
C82 0.058(6) 0.049(7) 0.090(8) -0.006(6) 0.044(6) -0.008(5)
C87 0.047(5) 0.035(5) 0.049(5) -0.002(4) 0.011(4) -0.008(4)
C89 0.042(4) 0.042(5) 0.042(4) 0.004(4) 0.008(4) 0.004(4)
C90 0.050(5) 0.060(7) 0.052(5) 0.003(5) 0.009(4) 0.016(5)
C92 0.030(4) 0.039(5) 0.040(5) -0.003(4) 0.006(3) 0.000(4)
C93 0.055(6) 0.047(6) 0.077(7) 0.005(6) 0.029(5) 0.014(5)
C94 0.044(5) 0.045(6) 0.049(5) -0.006(4) 0.012(4) -0.011(4)
C95 0.066(7) 0.062(7) 0.051(6) -0.013(5) 0.017(5) -0.001(5)
C96 0.038(5) 0.046(6) 0.076(7) -0.005(5) -0.005(5) -0.002(4)
C101 0.049(6) 0.064(7) 0.053(6) -0.008(5) -0.004(4) 0.012(5)
C105 0.046(6) 0.047(7) 0.112(10) -0.013(6) 0.026(6) 0.005(5)
C107 0.075(9) 0.100(11) 0.130(13) -0.022(10) 0.061(9) 0.004(8)
C109 0.029(5) 0.094(10) 0.133(13) 0.037(9) 0.026(7) 0.003(6)
C110 0.047(6) 0.059(7) 0.062(6) -0.010(5) 0.008(5) -0.012(5)
C112 0.041(5) 0.041(5) 0.054(6) 0.002(4) 0.018(4) -0.008(4)
C114 0.107(10) 0.083(10) 0.079(9) 0.001(7) 0.031(7) 0.038(9)
C116 0.109(10) 0.062(7) 0.049(6) -0.015(6) 0.027(6) -0.016(7)
C117 0.067(8) 0.044(7) 0.202(16) -0.024(8) 0.080(10) -0.017(6)
C118 0.073(9) 0.167(18) 0.072(9) -0.047(10) 0.023(7) -0.003(10)
C123 0.057(8) 0.062(9) 0.156(15) 0.009(9) 0.032(9) -0.002(6)
C124 0.068(8) 0.080(9) 0.096(10) 0.008(8) 0.033(7) -0.001(7)
C125 0.046(7) 0.157(18) 0.172(18) -0.109(16) 0.042(10) -0.017(9)
C126 0.074(9) 0.060(8) 0.151(14) -0.049(10) 0.062(10) -0.018(7)
C131 0.24(2) 0.058(9) 0.116(12) 0.027(9) 0.114(14) 0.038(12)
C132 0.085(9) 0.067(9) 0.124(12) -0.028(8) 0.033(8) 0.002(7)
C133 0.055(8) 0.173(19) 0.110(12) 0.034(13) 0.037(9) -0.011(9)
C135 0.106(14) 0.154(18) 0.159(18) 0.042(15) 0.106(14) 0.009(13)
C137 0.077(9) 0.113(12) 0.182(15) -0.086(11) 0.095(10) -0.066(8)
C142 0.130(12) 0.081(9) 0.038(6) -0.035(6) 0.012(7) -0.040(9)
C143 0.19(2) 0.144(16) 0.132(14) 0.064(12) 0.134(15) 0.066(15)
C144 0.071(9) 0.078(10) 0.140(14) 0.048(9) -0.032(9) -0.017(8)
C146 0.057(10) 0.141(19) 0.33(3) 0.05(2) 0.007(14) 0.024(11)

loop_
_atom_type_symbol
_atom_type_description
_atom_type_scat_dispersion_real
_atom_type_scat_dispersion_imag
_atom_type_scat_source
C C 0.0033 0.0016 'International Tables Vol C Tables 4.2.6.8 and 6.1.1.4'
H H 0.0000 0.0000 'International Tables Vol C Tables 4.2.6.8 and 6.1.1.4'
N N 0.0061 0.0033 'International Tables Vol C Tables 4.2.6.8 and 6.1.1.4'
O O 0.0106 0.0060 'International Tables Vol C Tables 4.2.6.8 and 6.1.1.4'
Cl Cl 0.1484 0.1585 'International Tables Vol C Tables 4.2.6.8 and 6.1.1.4'
Cu Cu 0.3201 1.2651 'International Tables Vol C Tables 4.2.6.8 and 6.1.1.4'

loop_
_geom_angle_atom_site_label_1
_geom_angle_atom_site_label_2
_geom_angle_atom_site_label_3
_geom_angle
O2 Cu1 C1 160.2(3)
O2 Cu1 O1 76.0(2)
C1 Cu1 O1 95.2(3)
O2 Cu1 Cl2 98.77(17)
C1 Cu1 Cl2 95.9(2)
O1 Cu1 Cl2 157.01(19)
O1 Cu2 C3 161.9(3)
O1 Cu2 O2 76.9(2)
C3 Cu2 O2 96.1(3)
O1 Cu2 Cl1 98.86(18)
C3 Cu2 Cl1 94.6(3)
O2 Cu2 Cl1 153.8(2)
C29 O1 Cu2 122.9(5)
C29 O1 Cu1 130.4(5)
Cu2 O1 Cu1 103.6(2)
C84 O2 Cu1 126.4(5)
C84 O2 Cu2 127.9(5)
Cu1 O2 Cu2 103.5(2)
C3 N1 C4 114.6(7)
C3 N1 C16 123.5(7)
C4 N1 C16 120.9(7)
C3 N2 C5 113.3(7)
C3 N2 C22 122.5(7)
C5 N2 C22 123.3(7)
C1 N3 C47 123.8(7)
C1 N3 C44 111.6(7)
C47 N3 C44 123.7(6)
C1 N4 C40 124.9(7)
C1 N4 C2 111.0(7)
C40 N4 C2 123.1(6)
N3 C1 N4 112.2(7)
N3 C1 Cu1 126.6(6)
N4 C1 Cu1 121.1(6)
N4 C2 C41 116.3(8)
N4 C2 C44 102.6(7)
C41 C2 C44 114.6(8)
N1 C3 N2 109.6(7)
N1 C3 Cu2 122.5(6)
N2 C3 Cu2 127.9(6)
N1 C4 C12 115.1(7)
N1 C4 C5 100.2(6)
C12 C4 C5 113.5(7)
N2 C5 C6 113.8(7)
N2 C5 C4 102.2(7)
C6 C5 C4 115.4(8)
C8 C6 C7 119.0(10)
C8 C6 C5 120.3(9)
C7 C6 C5 120.2(9)
C6 C7 C127 120.6(13)
C6 C8 C9 120.3(11)
C10 C9 C8 121.2(13)
C9 C10 C127 119.8(13)
C12 C11 C103 117.8(12)
C15 C12 C11 118.9(9)
C15 C12 C4 120.7(8)
C11 C12 C4 120.3(9)
C141 C13 C15 120.7(14)
C12 C15 C13 119.3(11)
C21 C16 C17 122.8(9)
C21 C16 N1 118.4(9)
C17 C16 N1 118.9(9)
C16 C17 C18 117.2(11)
C19 C18 C17 122.5(11)
C18 C19 C20 119.0(11)
C21 C20 C19 121.2(11)
C16 C21 C20 117.4(10)
C16 C21 C85 123.0(8)
C20 C21 C85 119.5(10)
C28 C22 C23 124.1(8)
C28 C22 N2 116.6(8)
C23 C22 N2 119.2(7)
C25 C23 C22 115.0(8)
C25 C23 C24 121.2(8)
C22 C23 C24 123.7(8)
C23 C25 C26 124.2(9)
C27 C26 C25 118.2(9)
C27 C26 C119 121.6(10)
C25 C26 C119 120.2(10)
C26 C27 C28 121.8(9)
C22 C28 C27 116.4(9)
C22 C28 C113 125.2(9)
C27 C28 C113 118.4(9)
C34 C29 C30 120.8(8)
C34 C29 O1 121.2(8)
C30 C29 O1 118.0(7)
C29 C30 C31 118.2(9)
C32 C31 C30 120.0(9)
C31 C32 C33 120.8(9)
C34 C33 C32 120.6(9)
C33 C34 C29 119.5(9)
C33 C34 C35 120.4(8)
C29 C34 C35 120.0(7)
C40 C35 C36 120.1(9)
C40 C35 C34 121.3(8)
C36 C35 C34 118.6(8)
C37 C36 C35 119.3(10)
C36 C37 C38 120.8(9)
C39 C38 C37 121.1(9)
C38 C39 C40 117.1(9)
C35 C40 C39 121.5(8)
C35 C40 N4 121.3(8)
C39 C40 N4 117.3(8)
C42 C41 C43 120.0(13)
C42 C41 C2 122.3(13)
C43 C41 C2 117.7(9)
C41 C42 C122 120.3(18)
C136 C43 C41 122.4(16)
N3 C44 C45 112.2(7)
N3 C44 C2 102.2(6)
C45 C44 C2 117.4(7)
C108 C45 C46 121.2(11)
C108 C45 C44 120.1(9)
C46 C45 C44 118.6(9)
C45 C46 C115 115.1(15)
C48 C47 C54 122.8(8)
C48 C47 N3 119.1(7)
C54 C47 N3 118.1(7)
C47 C48 C50 117.7(8)
C47 C48 C49 122.5(8)
C50 C48 C49 119.7(8)
C51 C50 C48 122.8(9)
C50 C51 C53 116.4(8)
C50 C51 C52 121.8(9)
C53 C51 C52 121.8(8)
C54 C53 C51 123.8(8)
C53 C54 C47 116.5(8)
C53 C54 C55 119.4(8)
C47 C54 C55 123.8(8)
C84 C83 C102 119.3(9)
C83 C84 O2 119.4(7)
C83 C84 C85 121.6(8)
O2 C84 C85 119.0(8)
C104 C85 C84 116.5(9)
C104 C85 C21 119.9(8)
C84 C85 C21 123.5(8)
C106 C102 C83 122.4(11)
C141 C103 C11 122.5(12)
C85 C104 C106 123.2(9)
C102 C106 C104 117.0(10)
C45 C108 C121 120.3(17)
C121 C111 C115 121(2)
C111 C115 C46 119(2)
C111 C121 C108 122(3)
C42 C122 C145 115.2(16)
C10 C127 C7 118.6(13)
C145 C136 C43 115(2)
C103 C141 C13 120.6(12)
C136 C145 C122 126.7(19)
C56 Cu3 O4 163.5(3)
C56 Cu3 O3 96.1(3)
O4 Cu3 O3 76.4(2)
C56 Cu3 Cl3 93.9(3)
O4 Cu3 Cl3 98.49(18)
O3 Cu3 Cl3 157.45(19)
C112 Cu4 O4 97.8(3)
C112 Cu4 O3 160.8(3)
O4 Cu4 O3 77.1(2)
C112 Cu4 Cl4 95.8(3)
O4 Cu4 Cl4 150.3(2)
O3 Cu4 Cl4 97.43(19)
C87 O3 Cu4 124.6(5)
C87 O3 Cu3 131.6(5)
Cu4 O3 Cu3 102.9(3)
C92 O4 Cu4 127.3(5)
C92 O4 Cu3 125.8(5)
Cu4 O4 Cu3 103.7(3)
C56 N5 C70 123.7(8)
C56 N5 C58 110.7(7)
C70 N5 C58 125.6(7)
C56 N6 C64 122.9(7)
C56 N6 C57 112.2(7)
C64 N6 C57 124.8(6)
C112 N7 C76 121.0(7)
C112 N7 C137 112.5(8)
C76 N7 C137 123.9(8)
C112 N8 C82 121.7(8)
C112 N8 C117 112.7(8)
C82 N8 C117 124.6(8)
C105 C14 C96 119.7(10)
N6 C56 N5 110.2(7)
N6 C56 Cu3 122.5(6)
N5 C56 Cu3 127.0(7)
N6 C57 C62 114.1(8)
N6 C57 C58 102.1(7)
C62 C57 C58 112.1(9)
N5 C58 C57 103.1(7)
N5 C58 C60 112.2(7)
C57 C58 C60 117.2(9)
C60 C59 C126 118.3(14)
C59 C60 C61 119.0(11)
C59 C60 C58 119.3(11)
C61 C60 C58 121.7(10)
C118 C61 C60 123.6(15)
C124 C62 C200 119.1(11)
C124 C62 C57 120.9(9)
C200 C62 C57 119.5(12)
C105 C63 C64 122.7(11)
C65 C64 C63 119.1(9)
C65 C64 N6 120.8(8)
C63 C64 N6 120.1(8)
C64 C65 C96 120.7(9)
C64 C65 C66 124.0(8)
C96 C65 C66 115.2(9)
C87 C66 C67 118.9(9)
C87 C66 C65 122.5(8)
C67 C66 C65 117.9(9)
C142 C67 C66 120.8(11)
C70 C69 C144 116.0(12)
C70 C69 C68 122.6(10)
C144 C69 C68 121.4(12)
N5 C70 C69 119.6(9)
N5 C70 C71 120.0(10)
C69 C70 C71 120.4(10)
C123 C71 C70 116.8(12)
C123 C71 C107 121.3(12)
C70 C71 C107 121.5(10)
C73 C72 C77 118.0(10)
C72 C73 C74 121.0(10)
C73 C74 C75 120.7(10)
C76 C75 C74 116.9(9)
C76 C75 C94 122.5(8)
C74 C75 C94 120.3(9)
C77 C76 C75 120.6(9)
C77 C76 N7 119.9(8)
C75 C76 N7 119.4(8)
C76 C77 C72 122.7(9)
C79 C78 C93 123.1(10)
C78 C79 C80 119.9(11)
C78 C79 C132 120.1(12)
C80 C79 C132 120.0(14)
C81 C80 C79 119.4(11)
C82 C81 C80 117.1(10)
C82 C81 C131 123.7(12)
C80 C81 C131 119.1(12)
C93 C82 C81 124.0(10)
C93 C82 N8 117.9(10)
C81 C82 N8 118.1(10)
O3 C87 C95 119.4(8)
O3 C87 C66 121.2(8)
C95 C87 C66 119.4(9)
C92 C89 C90 120.2(9)
C101 C90 C89 120.8(10)
O4 C92 C89 119.2(8)
O4 C92 C94 119.4(8)
C89 C92 C94 121.3(8)
C82 C93 C78 116.4(10)
C82 C93 C114 123.5(11)
C78 C93 C114 120.1(11)
C92 C94 C110 116.4(9)
C92 C94 C75 122.4(8)
C110 C94 C75 121.1(9)
C87 C95 C116 121.4(11)
C65 C96 C14 118.1(10)
C110 C101 C90 118.7(9)
C63 C105 C14 119.8(11)
C144 C109 C123 117.9(12)
C144 C109 C146 112.5(16)
C123 C109 C146 129.4(15)
C101 C110 C94 122.6(10)
N7 C112 N8 108.2(8)
N7 C112 Cu4 124.3(7)
N8 C112 Cu4 127.4(7)
C95 C116 C142 119.6(11)
N8 C117 C137 102.0(8)
N8 C117 C156 118.7(12)
C137 C117 C156 105.8(14)
C61 C118 C125 117.7(16)
C109 C123 C71 124.1(14)
C62 C124 C143 115.7(15)
C126 C125 C118 116.8(13)
C125 C126 C59 124.5(16)
C135 C133 C200 122.4(16)
C133 C135 C143 121.2(17)
C162 C137 N7 121.1(16)
C162 C137 C117 118.0(12)
N7 C137 C117 103.1(9)
C67 C142 C116 119.6(10)
C135 C143 C124 123(2)
C109 C144 C69 124.7(14)
C201 C156 C205 114(2)
C201 C156 C117 123.0(19)
C205 C156 C117 122.2(15)
C137 C162 C163 117.8(17)
C137 C162 C206 127.8(16)
C163 C162 C206 114.4(16)
C162 C163 C167 129.9(16)
C170 C167 C163 99.4(18)
C170 C169 C206 114(2)
C167 C170 C169 143(3)
C133 C200 C62 118.2(14)
C156 C201 C202 137(3)
C201 C202 C203 92(3)
C204 C203 C202 134(3)
C205 C204 C203 110.0(17)
C156 C205 C204 131.1(17)
C169 C206 C162 118.7(19)

loop_
_geom_bond_atom_site_label_1
_geom_bond_atom_site_label_2
_geom_bond_distance
Cu1 O2 1.955(5)
Cu1 C1 1.965(8)
Cu1 O1 1.996(5)
Cu1 Cl2 2.223(3)
Cu2 O1 1.936(6)
Cu2 C3 1.957(8)
Cu2 O2 1.979(5)
Cu2 Cl1 2.203(3)
O1 C29 1.402(9)
O2 C84 1.381(10)
N1 C3 1.302(10)
N1 C4 1.458(10)
N1 C16 1.491(12)
N2 C3 1.304(11)
N2 C5 1.453(11)
N2 C22 1.489(11)
N3 C1 1.286(10)
N3 C47 1.444(11)
N3 C44 1.502(10)
N4 C1 1.333(10)
N4 C40 1.449(10)
N4 C2 1.479(10)
C2 C41 1.507(14)
C2 C44 1.530(12)
C4 C12 1.512(12)
C4 C5 1.563(12)
C5 C6 1.519(13)
C6 C8 1.328(14)
C6 C7 1.348(14)
C7 C127 1.429(19)
C8 C9 1.443(15)
C9 C10 1.281(19)
C10 C127 1.39(2)
C11 C12 1.365(13)
C11 C103 1.467(18)
C12 C15 1.356(14)
C13 C141 1.31(2)
C13 C15 1.466(15)
C16 C21 1.349(14)
C16 C17 1.385(14)
C17 C18 1.391(16)
C18 C19 1.318(17)
C19 C20 1.393(17)
C20 C21 1.392(14)
C21 C85 1.479(13)
C22 C28 1.386(12)
C22 C23 1.399(12)
C23 C25 1.361(12)
C23 C24 1.470(12)
C25 C26 1.381(13)
C26 C27 1.369(15)
C26 C119 1.528(15)
C27 C28 1.391(14)
C28 C113 1.472(14)
C29 C34 1.380(12)
C29 C30 1.384(12)
C30 C31 1.396(13)
C31 C32 1.361(15)
C32 C33 1.362(15)
C33 C34 1.359(12)
C34 C35 1.536(13)
C35 C40 1.347(12)
C35 C36 1.416(13)
C36 C37 1.345(15)
C37 C38 1.407(15)
C38 C39 1.370(12)
C39 C40 1.429(13)
C41 C42 1.340(15)
C41 C43 1.444(17)
C42 C122 1.41(3)
C43 C136 1.364(17)
C44 C45 1.508(12)
C45 C108 1.347(15)
C45 C46 1.387(14)
C46 C115 1.47(2)
C47 C48 1.387(12)
C47 C54 1.397(11)
C48 C50 1.392(12)
C48 C49 1.493(12)
C50 C51 1.391(12)
C51 C53 1.398(13)
C51 C52 1.528(13)
C53 C54 1.388(12)
C54 C55 1.487(13)
C83 C84 1.370(13)
C83 C102 1.393(14)
C84 C85 1.410(12)
C85 C104 1.398(14)
C102 C106 1.367(17)
C103 C141 1.28(2)
C104 C106 1.406(16)
C108 C121 1.38(2)
C111 C121 1.27(5)
C111 C115 1.37(4)
C122 C145 1.44(3)
C136 C145 1.33(3)
Cu3 C56 1.936(9)
Cu3 O4 1.952(6)
Cu3 O3 1.973(6)
Cu3 Cl3 2.219(2)
Cu4 C112 1.927(9)
Cu4 O4 1.946(6)
Cu4 O3 1.946(5)
Cu4 Cl4 2.206(3)
O3 C87 1.363(10)
O4 C92 1.373(9)
N5 C56 1.332(11)
N5 C70 1.414(11)
N5 C58 1.506(11)
N6 C56 1.330(10)
N6 C64 1.439(11)
N6 C57 1.490(11)
N7 C112 1.323(12)
N7 C76 1.422(11)
N7 C137 1.485(13)
N8 C112 1.350(12)
N8 C82 1.477(14)
N8 C117 1.484(13)
C14 C105 1.399(17)
C14 C96 1.442(15)
C57 C62 1.494(14)
C57 C58 1.507(13)
C58 C60 1.542(15)
C59 C60 1.363(15)
C59 C126 1.368(18)
C60 C61 1.416(16)
C61 C118 1.267(17)
C62 C124 1.366(17)
C62 C200 1.406(16)
C63 C105 1.335(14)
C63 C64 1.393(14)
C64 C65 1.389(13)
C65 C96 1.393(13)
C65 C66 1.505(13)
C66 C87 1.385(12)
C66 C67 1.417(14)
C67 C142 1.370(16)
C68 C69 1.496(16)
C69 C70 1.414(15)
C69 C144 1.423(17)
C70 C71 1.421(15)
C71 C123 1.408(17)
C71 C107 1.443(18)
C72 C73 1.352(14)
C72 C77 1.382(14)
C73 C74 1.397(15)
C74 C75 1.409(13)
C75 C76 1.388(13)
C75 C94 1.486(13)
C76 C77 1.357(13)
C78 C79 1.332(17)
C78 C93 1.393(15)
C79 C80 1.427(17)
C79 C132 1.535(17)
C80 C81 1.402(16)
C81 C82 1.394(15)
C81 C131 1.454(17)
C82 C93 1.379(15)
C87 C95 1.379(13)
C89 C92 1.376(12)
C89 C90 1.391(12)
C90 C101 1.371(15)
C92 C94 1.386(12)
C93 C114 1.504(16)
C94 C110 1.433(13)
C95 C116 1.385(15)
C101 C110 1.365(15)
C109 C144 1.33(2)
C109 C123 1.35(2)
C109 C146 1.562(19)
C116 C142 1.387(17)
C117 C137 1.500(17)
C117 C156 1.55(2)
C118 C125 1.51(3)
C124 C143 1.415(17)
C125 C126 1.31(2)
C133 C135 1.23(2)
C133 C200 1.402(19)
C135 C143 1.31(3)
C137 C162 1.31(2)
C156 C201 1.29(2)
C156 C205 1.29(2)
C162 C163 1.332(19)
C162 C206 1.50(2)
C163 C167 1.61(2)
C167 C170 1.29(3)
C169 C170 1.33(3)
C169 C206 1.43(3)
C201 C202 1.56(5)
C202 C203 1.60(5)
C203 C204 1.38(2)
C204 C205 1.34(2)

loop_
_geom_torsion_atom_site_label_1
_geom_torsion_atom_site_label_2
_geom_torsion_atom_site_label_3
_geom_torsion_atom_site_label_4
_geom_torsion
C3 Cu2 O1 C29 91.4(11)
O2 Cu2 O1 C29 160.1(6)
Cl1 Cu2 O1 C29 -46.2(6)
C3 Cu2 O1 Cu1 -70.4(10)
O2 Cu2 O1 Cu1 -1.7(3)
Cl1 Cu2 O1 Cu1 152.0(2)
O2 Cu1 O1 C29 -158.1(7)
C1 Cu1 O1 C29 3.9(7)
Cl2 Cu1 O1 C29 122.5(6)
O2 Cu1 O1 Cu2 1.8(3)
C1 Cu1 O1 Cu2 163.7(3)
Cl2 Cu1 O1 Cu2 -77.6(6)
C1 Cu1 O2 C84 97.1(10)
O1 Cu1 O2 C84 162.5(7)
Cl2 Cu1 O2 C84 -40.3(6)
C1 Cu1 O2 Cu2 -67.1(9)
O1 Cu1 O2 Cu2 -1.7(3)
Cl2 Cu1 O2 Cu2 155.4(2)
O1 Cu2 O2 C84 -162.1(7)
C3 Cu2 O2 C84 0.9(7)
Cl1 Cu2 O2 C84 114.5(7)
O1 Cu2 O2 Cu1 1.8(3)
C3 Cu2 O2 Cu1 164.8(3)
Cl1 Cu2 O2 Cu1 -81.6(4)
C47 N3 C1 N4 168.5(7)
C44 N3 C1 N4 -1.2(10)
C47 N3 C1 Cu1 -14.2(12)
C44 N3 C1 Cu1 176.1(6)
C40 N4 C1 N3 173.1(7)
C2 N4 C1 N3 4.3(10)
C40 N4 C1 Cu1 -4.4(11)
C2 N4 C1 Cu1 -173.3(6)
O2 Cu1 C1 N3 -47.8(13)
O1 Cu1 C1 N3 -110.1(7)
Cl2 Cu1 C1 N3 90.0(7)
O2 Cu1 C1 N4 129.3(8)
O1 Cu1 C1 N4 67.0(7)
Cl2 Cu1 C1 N4 -92.8(7)
C1 N4 C2 C41 -131.1(9)
C40 N4 C2 C41 59.8(11)
C1 N4 C2 C44 -5.2(10)
C40 N4 C2 C44 -174.3(8)
C4 N1 C3 N2 1.8(10)
C16 N1 C3 N2 170.3(8)
C4 N1 C3 Cu2 -177.8(6)
C16 N1 C3 Cu2 -9.3(12)
C5 N2 C3 N1 -0.9(10)
C22 N2 C3 N1 168.2(7)
C5 N2 C3 Cu2 178.7(6)
C22 N2 C3 Cu2 -12.2(12)
O1 Cu2 C3 N1 139.7(8)
O2 Cu2 C3 N1 73.9(7)
Cl1 Cu2 C3 N1 -82.2(7)
O1 Cu2 C3 N2 -39.9(15)
O2 Cu2 C3 N2 -105.7(8)
Cl1 Cu2 C3 N2 98.2(8)
C3 N1 C4 C12 -124.0(8)
C16 N1 C4 C12 67.2(11)
C3 N1 C4 C5 -1.9(9)
C16 N1 C4 C5 -170.7(8)
C3 N2 C5 C6 -125.3(8)
C22 N2 C5 C6 65.7(11)
C3 N2 C5 C4 -0.3(10)
C22 N2 C5 C4 -169.2(7)
N1 C4 C5 N2 1.2(8)
C12 C4 C5 N2 124.4(8)
N1 C4 C5 C6 125.2(8)
C12 C4 C5 C6 -111.6(9)
N2 C5 C6 C8 80.8(11)
C4 C5 C6 C8 -37.0(12)
N2 C5 C6 C7 -90.9(10)
C4 C5 C6 C7 151.4(9)
C8 C6 C7 C127 4.8(16)
C5 C6 C7 C127 176.6(9)
C7 C6 C8 C9 -5.7(15)
C5 C6 C8 C9 -177.4(9)
C6 C8 C9 C10 6.6(18)
C8 C9 C10 C127 -6(2)
C103 C11 C12 C15 3.3(16)
C103 C11 C12 C4 -172.4(10)
N1 C4 C12 C15 48.6(13)
C5 C4 C12 C15 -66.0(12)
N1 C4 C12 C11 -135.8(10)
C5 C4 C12 C11 109.5(11)
C11 C12 C15 C13 -0.4(17)
C4 C12 C15 C13 175.3(10)
C141 C13 C15 C12 -1(2)
C3 N1 C16 C21 -69.8(12)
C4 N1 C16 C21 98.0(10)
C3 N1 C16 C17 111.9(10)
C4 N1 C16 C17 -80.3(11)
C21 C16 C17 C18 1.7(15)
N1 C16 C17 C18 179.9(9)
C16 C17 C18 C19 -2.0(17)
C17 C18 C19 C20 1.1(19)
C18 C19 C20 C21 0.3(18)
C17 C16 C21 C20 -0.4(14)
N1 C16 C21 C20 -178.6(8)
C17 C16 C21 C85 175.4(8)
N1 C16 C21 C85 -2.8(13)
C19 C20 C21 C16 -0.6(15)
C19 C20 C21 C85 -176.6(10)
C3 N2 C22 C28 -85.3(10)
C5 N2 C22 C28 82.7(11)
C3 N2 C22 C23 96.0(10)
C5 N2 C22 C23 -96.1(10)
C28 C22 C23 C25 4.6(13)
N2 C22 C23 C25 -176.7(8)
C28 C22 C23 C24 -177.8(9)
N2 C22 C23 C24 0.8(13)
C22 C23 C25 C26 -2.5(14)
C24 C23 C25 C26 179.9(9)
C23 C25 C26 C27 1.5(16)
C23 C25 C26 C119 -178.0(11)
C25 C26 C27 C28 -2.4(16)
C119 C26 C27 C28 177.1(11)
C23 C22 C28 C27 -5.6(14)
N2 C22 C28 C27 175.8(8)
C23 C22 C28 C113 175.7(10)
N2 C22 C28 C113 -3.0(15)
C26 C27 C28 C22 4.3(16)
C26 C27 C28 C113 -176.9(11)
Cu2 O1 C29 C34 136.7(7)
Cu1 O1 C29 C34 -66.8(10)
Cu2 O1 C29 C30 -40.9(9)
Cu1 O1 C29 C30 115.6(8)
C34 C29 C30 C31 3.3(13)
O1 C29 C30 C31 -179.1(8)
C29 C30 C31 C32 -3.3(14)
C30 C31 C32 C33 1.2(15)
C31 C32 C33 C34 1.0(14)
C32 C33 C34 C29 -1.0(13)
C32 C33 C34 C35 -178.0(8)
C30 C29 C34 C33 -1.2(12)
O1 C29 C34 C33 -178.7(7)
C30 C29 C34 C35 175.7(8)
O1 C29 C34 C35 -1.8(12)
C33 C34 C35 C40 -106.4(10)
C29 C34 C35 C40 76.7(11)
C33 C34 C35 C36 72.9(11)
C29 C34 C35 C36 -104.0(10)
C40 C35 C36 C37 -1.0(14)
C34 C35 C36 C37 179.8(9)
C35 C36 C37 C38 -2.7(15)
C36 C37 C38 C39 4.8(15)
C37 C38 C39 C40 -3.0(13)
C36 C35 C40 C39 2.7(13)
C34 C35 C40 C39 -178.0(8)
C36 C35 C40 N4 -178.6(8)
C34 C35 C40 N4 0.7(12)
C38 C39 C40 C35 -0.7(12)
C38 C39 C40 N4 -179.5(7)
C1 N4 C40 C35 -77.0(11)
C2 N4 C40 C35 90.5(10)
C1 N4 C40 C39 101.8(10)
C2 N4 C40 C39 -90.7(10)
N4 C2 C41 C42 -129.4(10)
C44 C2 C41 C42 111.0(11)
N4 C2 C41 C43 52.2(12)
C44 C2 C41 C43 -67.4(12)
C43 C41 C42 C122 0.5(18)
C2 C41 C42 C122 -177.9(11)
C42 C41 C43 C136 -2.1(19)
C2 C41 C43 C136 176.3(12)
C1 N3 C44 C45 -128.9(8)
C47 N3 C44 C45 61.4(10)
C1 N3 C44 C2 -2.1(9)
C47 N3 C44 C2 -171.8(7)
N4 C2 C44 N3 4.1(9)
C41 C2 C44 N3 131.2(8)
N4 C2 C44 C45 127.4(8)
C41 C2 C44 C45 -105.5(10)
N3 C44 C45 C108 70.3(12)
C2 C44 C45 C108 -47.8(12)
N3 C44 C45 C46 -113.7(9)
C2 C44 C45 C46 128.3(9)
C108 C45 C46 C115 -2.7(15)
C44 C45 C46 C115 -178.7(9)
C1 N3 C47 C48 80.5(10)
C44 N3 C47 C48 -111.0(9)
C1 N3 C47 C54 -99.1(9)
C44 N3 C47 C54 69.4(10)
C54 C47 C48 C50 1.8(12)
N3 C47 C48 C50 -177.8(7)
C54 C47 C48 C49 177.8(8)
N3 C47 C48 C49 -1.8(11)
C47 C48 C50 C51 -2.2(12)
C49 C48 C50 C51 -178.3(8)
C48 C50 C51 C53 1.4(13)
C48 C50 C51 C52 -179.2(9)
C50 C51 C53 C54 -0.1(13)
C52 C51 C53 C54 -179.6(9)
C51 C53 C54 C47 -0.2(13)
C51 C53 C54 C55 174.2(9)
C48 C47 C54 C53 -0.6(12)
N3 C47 C54 C53 178.9(7)
C48 C47 C54 C55 -174.8(8)
N3 C47 C54 C55 4.8(12)
C102 C83 C84 O2 179.6(8)
C102 C83 C84 C85 -0.1(14)
Cu1 O2 C84 C83 -43.0(11)
Cu2 O2 C84 C83 117.4(8)
Cu1 O2 C84 C85 136.7(7)
Cu2 O2 C84 C85 -62.9(10)
C83 C84 C85 C104 1.3(13)
O2 C84 C85 C104 -178.4(8)
C83 C84 C85 C21 176.8(9)
O2 C84 C85 C21 -2.9(13)
C16 C21 C85 C104 -103.1(11)
C20 C21 C85 C104 72.7(12)
C16 C21 C85 C84 81.5(12)
C20 C21 C85 C84 -102.7(11)
C84 C83 C102 C106 0.1(16)
C12 C11 C103 C141 -5(2)
C84 C85 C104 C106 -2.7(15)
C21 C85 C104 C106 -178.3(10)
C83 C102 C106 C104 -1.3(17)
C85 C104 C106 C102 2.7(17)
C46 C45 C108 C121 6.7(19)
C44 C45 C108 C121 -177.4(12)
C121 C111 C115 C46 -8(4)
C45 C46 C115 C111 3(2)
C115 C111 C121 C108 13(4)
C45 C108 C121 C111 -12(3)
C41 C42 C122 C145 -2(2)
C9 C10 C127 C7 5(2)
C6 C7 C127 C10 -4.5(18)
C41 C43 C136 C145 5(2)
C11 C103 C141 C13 4(2)
C15 C13 C141 C103 0(2)
C43 C136 C145 C122 -7(3)
C42 C122 C145 C136 6(3)
C112 Cu4 O3 C87 93.6(11)
O4 Cu4 O3 C87 170.2(7)
Cl4 Cu4 O3 C87 -39.5(7)
C112 Cu4 O3 Cu3 -76.5(10)
O4 Cu4 O3 Cu3 0.1(3)
Cl4 Cu4 O3 Cu3 150.4(2)
C56 Cu3 O3 C87 -4.1(8)
O4 Cu3 O3 C87 -169.2(8)
Cl3 Cu3 O3 C87 111.7(7)
C56 Cu3 O3 Cu4 165.0(3)
O4 Cu3 O3 Cu4 -0.1(3)
Cl3 Cu3 O3 Cu4 -79.2(5)
C112 Cu4 O4 C92 0.6(7)
O3 Cu4 O4 C92 -160.5(7)
Cl4 Cu4 O4 C92 117.2(6)
C112 Cu4 O4 Cu3 161.1(4)
O3 Cu4 O4 Cu3 -0.1(3)
Cl4 Cu4 O4 Cu3 -82.4(5)
C56 Cu3 O4 C92 96.5(12)
O3 Cu3 O4 C92 160.9(7)
Cl3 Cu3 O4 C92 -41.5(7)
C56 Cu3 O4 Cu4 -64.4(12)
O3 Cu3 O4 Cu4 0.1(3)
Cl3 Cu3 O4 Cu4 157.7(2)
C64 N6 C56 N5 173.0(8)
C57 N6 C56 N5 -4.8(11)
C64 N6 C56 Cu3 -13.3(12)
C57 N6 C56 Cu3 169.0(6)
C70 N5 C56 N6 174.5(8)
C58 N5 C56 N6 -4.4(10)
C70 N5 C56 Cu3 1.1(13)
C58 N5 C56 Cu3 -177.8(7)
O4 Cu3 C56 N6 138.8(9)
O3 Cu3 C56 N6 77.0(7)
Cl3 Cu3 C56 N6 -82.8(7)
O4 Cu3 C56 N5 -48.5(16)
O3 Cu3 C56 N5 -110.4(8)
Cl3 Cu3 C56 N5 89.9(8)
C56 N6 C57 C62 -109.6(9)
C64 N6 C57 C62 72.7(12)
C56 N6 C57 C58 11.5(10)
C64 N6 C57 C58 -166.2(8)
C56 N5 C58 C57 11.3(10)
C70 N5 C58 C57 -167.6(9)
C56 N5 C58 C60 -115.6(9)
C70 N5 C58 C60 65.4(12)
N6 C57 C58 N5 -12.7(9)
C62 C57 C58 N5 109.9(9)
N6 C57 C58 C60 111.0(9)
C62 C57 C58 C60 -126.4(10)
C126 C59 C60 C61 2.9(15)
C126 C59 C60 C58 -177.7(9)
N5 C58 C60 C59 -97.7(10)
C57 C58 C60 C59 143.4(9)
N5 C58 C60 C61 81.7(11)
C57 C58 C60 C61 -37.3(13)
C59 C60 C61 C118 -1.6(18)
C58 C60 C61 C118 179.1(11)
N6 C57 C62 C124 40.5(14)
C58 C57 C62 C124 -74.9(13)
N6 C57 C62 C200 -146.8(10)
C58 C57 C62 C200 97.8(12)
C105 C63 C64 C65 -0.5(15)
C105 C63 C64 N6 -179.8(9)
C56 N6 C64 C65 -65.5(12)
C57 N6 C64 C65 111.9(10)
C56 N6 C64 C63 113.7(10)
C57 N6 C64 C63 -68.9(12)
C63 C64 C65 C96 1.9(13)
N6 C64 C65 C96 -178.8(8)
C63 C64 C65 C66 177.5(9)
N6 C64 C65 C66 -3.3(13)
C64 C65 C66 C87 81.7(12)
C96 C65 C66 C87 -102.5(11)
C64 C65 C66 C67 -107.9(11)
C96 C65 C66 C67 67.9(12)
C87 C66 C67 C142 -4.6(16)
C65 C66 C67 C142 -175.3(10)
C56 N5 C70 C69 -95.0(11)
C58 N5 C70 C69 83.8(12)
C56 N5 C70 C71 83.9(12)
C58 N5 C70 C71 -97.3(11)
C144 C69 C70 N5 176.9(10)
C68 C69 C70 N5 -4.7(14)
C144 C69 C70 C71 -2.1(15)
C68 C69 C70 C71 176.4(10)
N5 C70 C71 C123 -175.6(10)
C69 C70 C71 C123 3.3(15)
N5 C70 C71 C107 -3.2(16)
C69 C70 C71 C107 175.7(11)
C77 C72 C73 C74 -1.4(16)
C72 C73 C74 C75 1.6(16)
C73 C74 C75 C76 -2.3(14)
C73 C74 C75 C94 -177.3(9)
C74 C75 C76 C77 3.0(13)
C94 C75 C76 C77 177.9(8)
C74 C75 C76 N7 179.4(8)
C94 C75 C76 N7 -5.7(12)
C112 N7 C76 C77 113.5(10)
C137 N7 C76 C77 -86.3(14)
C112 N7 C76 C75 -62.9(12)
C137 N7 C76 C75 97.3(13)
C75 C76 C77 C72 -3.0(15)
N7 C76 C77 C72 -179.4(9)
C73 C72 C77 C76 2.1(16)
C93 C78 C79 C80 -4.2(17)
C93 C78 C79 C132 175.3(10)
C78 C79 C80 C81 2.3(17)
C132 C79 C80 C81 -177.3(11)
C79 C80 C81 C82 1.4(16)
C79 C80 C81 C131 179.0(13)
C80 C81 C82 C93 -3.5(16)
C131 C81 C82 C93 179.1(13)
C80 C81 C82 N8 176.3(9)
C131 C81 C82 N8 -1.1(17)
C112 N8 C82 C93 95.1(12)
C117 N8 C82 C93 -97.0(13)
C112 N8 C82 C81 -84.7(12)
C117 N8 C82 C81 83.1(15)
Cu4 O3 C87 C95 -43.1(11)
Cu3 O3 C87 C95 124.0(8)
Cu4 O3 C87 C66 138.1(7)
Cu3 O3 C87 C66 -54.9(12)
C67 C66 C87 O3 -177.4(9)
C65 C66 C87 O3 -7.1(14)
C67 C66 C87 C95 3.7(14)
C65 C66 C87 C95 174.0(9)
C92 C89 C90 C101 1.4(14)
Cu4 O4 C92 C89 119.6(7)
Cu3 O4 C92 C89 -36.7(10)
Cu4 O4 C92 C94 -57.7(10)
Cu3 O4 C92 C94 146.0(7)
C90 C89 C92 O4 -177.1(8)
C90 C89 C92 C94 0.2(13)
C81 C82 C93 C78 1.8(15)
N8 C82 C93 C78 -178.1(9)
C81 C82 C93 C114 -176.2(10)
N8 C82 C93 C114 4.0(14)
C79 C78 C93 C82 2.2(16)
C79 C78 C93 C114 -179.7(11)
O4 C92 C94 C110 174.7(8)
C89 C92 C94 C110 -2.5(13)
O4 C92 C94 C75 -8.6(13)
C89 C92 C94 C75 174.1(8)
C76 C75 C94 C92 88.7(11)
C74 C75 C94 C92 -96.6(11)
C76 C75 C94 C110 -94.8(11)
C74 C75 C94 C110 79.9(12)
O3 C87 C95 C116 -178.4(9)
C66 C87 C95 C116 0.5(16)
C64 C65 C96 C14 -1.7(13)
C66 C65 C96 C14 -177.6(8)
C105 C14 C96 C65 0.1(14)
C89 C90 C101 C110 -0.5(15)
C64 C63 C105 C14 -1.1(17)
C96 C14 C105 C63 1.3(16)
C90 C101 C110 C94 -2.0(16)
C92 C94 C110 C101 3.5(15)
C75 C94 C110 C101 -173.2(9)
C76 N7 C112 N8 169.2(8)
C137 N7 C112 N8 7.0(13)
C76 N7 C112 Cu4 -14.2(13)
C137 N7 C112 Cu4 -176.5(10)
C82 N8 C112 N7 170.3(9)
C117 N8 C112 N7 1.1(13)
C82 N8 C112 Cu4 -6.1(15)
C117 N8 C112 Cu4 -175.3(9)
O4 Cu4 C112 N7 77.9(8)
O3 Cu4 C112 N7 151.0(8)
Cl4 Cu4 C112 N7 -75.7(8)
O4 Cu4 C112 N8 -106.3(9)
O3 Cu4 C112 N8 -33.1(16)
Cl4 Cu4 C112 N8 100.2(9)
C87 C95 C116 C142 -3.9(18)
C112 N8 C117 C137 -8.2(17)
C82 N8 C117 C137 -177.0(13)
C112 N8 C117 C156 -123.9(13)
C82 N8 C117 C156 67.2(18)
C60 C61 C118 C125 -2(2)
C144 C109 C123 C71 -2(2)
C146 C109 C123 C71 173.0(16)
C70 C71 C123 C109 -1.4(19)
C107 C71 C123 C109 -173.8(14)
C200 C62 C124 C143 -1.7(18)
C57 C62 C124 C143 171.1(11)
C61 C118 C125 C126 4(2)
C118 C125 C126 C59 -3(2)
C60 C59 C126 C125 -1(2)
C200 C133 C135 C143 1(4)
C112 N7 C137 C162 -146.5(14)
C76 N7 C137 C162 52(2)
C112 N7 C137 C117 -11.8(17)
C76 N7 C137 C117 -173.5(11)
N8 C117 C137 C162 147.4(16)
C156 C117 C137 C162 -88(2)
N8 C117 C137 N7 11.0(17)
C156 C117 C137 N7 135.8(12)
C66 C67 C142 C116 1.2(19)
C95 C116 C142 C67 3(2)
C133 C135 C143 C124 -2(3)
C62 C124 C143 C135 2(2)
C123 C109 C144 C69 3(2)
C146 C109 C144 C69 -172.4(15)
C70 C69 C144 C109 -1(2)
C68 C69 C144 C109 -179.8(13)
N8 C117 C156 C201 66(2)
C137 C117 C156 C201 -48(2)
N8 C117 C156 C205 -102.5(19)
C137 C117 C156 C205 143.8(17)
N7 C137 C162 C163 63(2)
C117 C137 C162 C163 -66(2)
N7 C137 C162 C206 -115(2)
C117 C137 C162 C206 116(2)
C137 C162 C163 C167 174.9(15)
C206 C162 C163 C167 -7(2)
C162 C163 C167 C170 7(2)
C163 C167 C170 C169 -4(4)
C206 C169 C170 C167 0(5)
C135 C133 C200 C62 0(3)
C124 C62 C200 C133 1(2)
C57 C62 C200 C133 -171.8(13)
C205 C156 C201 C202 1(5)
C117 C156 C201 C202 -169(3)
C156 C201 C202 C203 -8(5)
C201 C202 C203 C204 12(5)
C202 C203 C204 C205 -9(4)
C201 C156 C205 C204 6(3)
C117 C156 C205 C204 175.8(16)
C203 C204 C205 C156 -2(3)
C170 C169 C206 C162 1(3)
C137 C162 C206 C169 -179.9(17)
C163 C162 C206 C169 2(2)
